data_7135384
loop_
_publ_author_name
'Colliard, Ian'
'Deblonde, Gauthier J.-P.'

_publ_section_title
;
 Actinide complexes with Wells-Dawson polyoxometalates (part 1): americium
 and curium.
;
_journal_issue 13
_journal_name_full 'Chemical communications (Cambridge, England)'
_journal_page_first 4018
_journal_page_last 4022
_journal_paper_doi 10.1039/d5cc06999h
_journal_volume 62
_journal_year 2026
_chemical_absolute_configuration rm
_chemical_formula_sum 'C18 H22 N2 O3 S'
_chemical_formula_weight 346.43
_space_group_crystal_system orthorhombic
_space_group_IT_number 19
_space_group_name_Hall 'P 2ac 2ab'
_space_group_name_H-M_alt 'P 21 21 21'
_atom_sites_solution_hydrogens geom
_audit_creation_method SHELXL-2018/3
_audit_update_record
;
2025-11-30 deposited with the CCDC.	2026-01-14 downloaded from the CCDC.
;
_cell_angle_alpha 90
_cell_angle_beta 90
_cell_angle_gamma 90
_cell_formula_units_Z 4
_cell_length_a 8.7877(6)
_cell_length_b 8.8493(5)
_cell_length_c 23.3060(14)
_cell_measurement_reflns_used 9933
_cell_measurement_temperature 301(2)
_cell_measurement_theta_max 27.57
_cell_measurement_theta_min 2.89
_cell_volume 1812.39(19)
_computing_cell_refinement 'Bruker SAINT'
_computing_data_collection 'Bruker APEX2'
_computing_data_reduction 'Bruker SAINT'
_computing_molecular_graphics 'Bruker SHELXTL'
_computing_publication_material 'Bruker SHELXTL'
_computing_structure_refinement 'SHELXL-2018/3 (Sheldrick, 2018)'
_computing_structure_solution 'SHELXT 2018/2 (Sheldrick, 2018)'
_diffrn_ambient_temperature 301(2)
_diffrn_measured_fraction_theta_full 0.963
_diffrn_measured_fraction_theta_max 0.963
_diffrn_measurement_device_type 'Bruker APEX-II CCD'
_diffrn_measurement_method '\f and \w scans'
_diffrn_radiation_type MoK\a
_diffrn_radiation_wavelength 0.71073
_diffrn_reflns_av_R_equivalents 0.0507
_diffrn_reflns_av_unetI/netI 0.0210
_diffrn_reflns_Laue_measured_fraction_full 0.963
_diffrn_reflns_Laue_measured_fraction_max 0.963
_diffrn_reflns_limit_h_max 10
_diffrn_reflns_limit_h_min -10
_diffrn_reflns_limit_k_max 9
_diffrn_reflns_limit_k_min -10
_diffrn_reflns_limit_l_max 27
_diffrn_reflns_limit_l_min -27
_diffrn_reflns_number 36711
_diffrn_reflns_point_group_measured_fraction_full 0.964
_diffrn_reflns_point_group_measured_fraction_max 0.964
_diffrn_reflns_theta_full 24.999
_diffrn_reflns_theta_max 24.999
_diffrn_reflns_theta_min 2.903
_exptl_absorpt_coefficient_mu 0.196
_exptl_absorpt_correction_T_max 0.7456
_exptl_absorpt_correction_T_min 0.6898
_exptl_absorpt_correction_type multi-scan
_exptl_absorpt_process_details 'SADABS (Sheldrick,1996)'
_exptl_crystal_colour colorless
_exptl_crystal_density_diffrn 1.270
_exptl_crystal_description block
_exptl_crystal_F_000 736
_exptl_crystal_size_max 0.286
_exptl_crystal_size_mid 0.142
_exptl_crystal_size_min 0.115
_refine_diff_density_max 0.374
_refine_diff_density_min -0.227
_refine_diff_density_rms 0.043
_refine_ls_abs_structure_details
; 
 Flack x determined using 1161 quotients [(I+)-(I-)]/[(I+)+(I-)] 
 (Parsons, Flack and Wagner, Acta Cryst. B69 (2013) 249-259). 
;
_refine_ls_abs_structure_Flack 0.05(2)
_refine_ls_extinction_method none
_refine_ls_goodness_of_fit_ref 1.069
_refine_ls_hydrogen_treatment constr
_refine_ls_matrix_type full
_refine_ls_number_parameters 219
_refine_ls_number_reflns 3101
_refine_ls_number_restraints 0
_refine_ls_restrained_S_all 1.069
_refine_ls_R_factor_all 0.0511
_refine_ls_R_factor_gt 0.0481
_refine_ls_shift/su_max 0.000
_refine_ls_shift/su_mean 0.000
_refine_ls_structure_factor_coef Fsqd
_refine_ls_weighting_details 'w=1/[\s^2^(Fo^2^)+(0.0506P)^2^+1.3392P] where P=(Fo^2^+2Fc^2^)/3'
_refine_ls_weighting_scheme calc
_refine_ls_wR_factor_gt 0.1186
_refine_ls_wR_factor_ref 0.1200
_reflns_Friedel_coverage 0.723
_reflns_Friedel_fraction_full 0.965
_reflns_Friedel_fraction_max 0.965
_reflns_number_gt 2964
_reflns_number_total 3101
_reflns_threshold_expression 'I > 2\s(I)'
_cod_data_source_file d5cc06999h2.cif
_cod_data_source_block 1
_cod_database_code 7135384
_shelx_shelxl_version_number 2018/3
_shelx_space_group_comment
; 
The symmetry employed for this shelxl refinement is uniquely defined 
by the following loop, which should always be used as a source of 
symmetry information in preference to the above space-group names. 
They are only intended as comments. 
;
_shelx_estimated_absorpt_t_min 0.946
_shelx_estimated_absorpt_t_max 0.978

loop_
_space_group_symop_operation_xyz
'x, y, z'
'x+1/2, -y+1/2, -z'
'-x, y+1/2, -z+1/2'
'-x+1/2, -y, z+1/2'

loop_
_atom_site_label
_atom_site_type_symbol
_atom_site_fract_x
_atom_site_fract_y
_atom_site_fract_z
_atom_site_U_iso_or_equiv
_atom_site_adp_type
_atom_site_occupancy
_atom_site_site_symmetry_order
_atom_site_calc_flag
_atom_site_refinement_flags_posn
_atom_site_refinement_flags_adp
_atom_site_refinement_flags_occupancy
_atom_site_disorder_assembly
_atom_site_disorder_group
S1 S 0.56548(11) 0.89869(11) 0.60864(4) 0.0389(3) Uani 1 1 d . . . . .
C1 C 0.4711(4) 0.8592(4) 0.67451(16) 0.0363(9) Uani 1 1 d . . . . .
O1 O 0.7183(3) 0.8444(4) 0.61467(15) 0.0573(9) Uani 1 1 d . . . . .
N1 N 0.0428(5) 0.8934(7) 0.80600(17) 0.0701(13) Uani 1 1 d . . . . .
N2 N 0.4862(4) 0.7987(4) 0.55967(14) 0.0361(8) Uani 1 1 d . . . . .
C2 C 0.5539(6) 0.7877(5) 0.71604(18) 0.0507(11) Uani 1 1 d . . . . .
H2 H 0.654422 0.760723 0.708983 0.061 Uiso 1 1 calc R U . . .
O2 O 0.5414(4) 1.0522(3) 0.59360(13) 0.0569(9) Uani 1 1 d . . . . .
O3 O 0.7478(3) 0.6183(4) 0.52278(14) 0.0540(8) Uani 1 1 d . . . . .
C3 C 0.4878(6) 0.7554(6) 0.7689(2) 0.0621(14) Uani 1 1 d . . . . .
H3 H 0.544511 0.706346 0.797025 0.075 Uiso 1 1 calc R U . . .
C4 C 0.3413(6) 0.7947(6) 0.7799(2) 0.0560(13) Uani 1 1 d . . . . .
H4 H 0.298286 0.770305 0.815131 0.067 Uiso 1 1 calc R U . . .
C6 C 0.3184(4) 0.9005(5) 0.68332(16) 0.0390(9) Uani 1 1 d . . . . .
C5 C 0.2533(5) 0.8720(5) 0.73855(18) 0.0465(11) Uani 1 1 d . . . . .
C7 C 0.0997(5) 0.9159(7) 0.74966(19) 0.0556(12) Uani 1 1 d . . . . .
C8 C 0.0129(6) 0.9700(9) 0.7061(2) 0.0780(19) Uani 1 1 d . . . . .
H8 H -0.089038 0.992283 0.712642 0.094 Uiso 1 1 calc R U . . .
C9 C 0.0741(6) 0.9925(8) 0.6518(2) 0.0789(19) Uani 1 1 d . . . . .
H9 H 0.011655 1.027465 0.622436 0.095 Uiso 1 1 calc R U . . .
C10 C 0.2228(5) 0.9647(6) 0.64080(19) 0.0547(13) Uani 1 1 d . . . . .
H10 H 0.262636 0.987864 0.604908 0.066 Uiso 1 1 calc R U . . .
C11 C 0.1021(8) 0.9983(9) 0.8479(2) 0.099(2) Uani 1 1 d . . . . .
H11A H 0.209277 1.011895 0.841708 0.148 Uiso 1 1 calc R U . . .
H11B H 0.085330 0.959121 0.885740 0.148 Uiso 1 1 calc R U . . .
H11C H 0.051181 1.093750 0.843960 0.148 Uiso 1 1 calc R U . . .
C12 C -0.1217(7) 0.8832(11) 0.8103(3) 0.107(3) Uani 1 1 d . . . . .
H12A H -0.165879 0.979839 0.801756 0.161 Uiso 1 1 calc R U . . .
H12B H -0.149324 0.853663 0.848557 0.161 Uiso 1 1 calc R U . . .
H12C H -0.158581 0.809482 0.783511 0.161 Uiso 1 1 calc R U . . .
C13 C 0.4901(4) 0.6316(4) 0.56131(16) 0.0337(9) Uani 1 1 d . . . . .
H13 H 0.532727 0.600051 0.598270 0.040 Uiso 1 1 calc R U . . .
C14 C 0.5924(5) 0.5732(4) 0.51393(17) 0.0389(9) Uani 1 1 d . . . . .
H14 H 0.557339 0.615003 0.477309 0.047 Uiso 1 1 calc R U . . .
C15 C 0.5879(6) 0.4028(5) 0.5102(2) 0.0519(11) Uani 1 1 d . . . . .
H15A H 0.632223 0.360138 0.544750 0.062 Uiso 1 1 calc R U . . .
H15B H 0.648674 0.369771 0.477817 0.062 Uiso 1 1 calc R U . . .
C16 C 0.4265(7) 0.3445(5) 0.5034(2) 0.0594(13) Uani 1 1 d . . . . .
H16A H 0.384119 0.380845 0.467521 0.071 Uiso 1 1 calc R U . . .
H16B H 0.427146 0.234912 0.502335 0.071 Uiso 1 1 calc R U . . .
C17 C 0.3295(6) 0.3982(6) 0.5529(2) 0.0603(13) Uani 1 1 d . . . . .
H17A H 0.226082 0.362317 0.547898 0.072 Uiso 1 1 calc R U . . .
H17B H 0.368596 0.356619 0.588477 0.072 Uiso 1 1 calc R U . . .
C18 C 0.3296(5) 0.5686(5) 0.5563(2) 0.0461(11) Uani 1 1 d . . . . .
H18A H 0.270480 0.600223 0.589381 0.055 Uiso 1 1 calc R U . . .
H18B H 0.281355 0.609605 0.522283 0.055 Uiso 1 1 calc R U . . .

loop_
_atom_site_aniso_label
_atom_site_aniso_U_11
_atom_site_aniso_U_22
_atom_site_aniso_U_33
_atom_site_aniso_U_23
_atom_site_aniso_U_13
_atom_site_aniso_U_12
S1 0.0381(5) 0.0376(5) 0.0410(5) -0.0053(4) -0.0005(4) -0.0063(4)
C1 0.041(2) 0.035(2) 0.0336(19) -0.0051(16) -0.0060(16) -0.0024(16)
O1 0.0368(16) 0.077(2) 0.0577(19) -0.0084(17) -0.0017(15) -0.0072(14)
N1 0.054(2) 0.112(4) 0.044(2) -0.012(2) 0.0077(19) -0.011(3)
N2 0.0416(19) 0.0306(17) 0.0359(17) -0.0039(14) -0.0003(14) 0.0021(14)
C2 0.045(2) 0.057(3) 0.050(2) 0.002(2) -0.009(2) 0.005(2)
O2 0.077(2) 0.0385(17) 0.0550(19) -0.0034(13) 0.0046(17) -0.0145(16)
O3 0.0377(16) 0.058(2) 0.066(2) 0.0007(16) 0.0190(14) 0.0023(16)
C3 0.061(3) 0.072(4) 0.053(3) 0.014(3) -0.016(2) 0.006(3)
C4 0.061(3) 0.070(3) 0.037(2) 0.011(2) -0.001(2) -0.011(3)
C6 0.042(2) 0.041(2) 0.0334(19) -0.0052(19) -0.0035(16) -0.0028(19)
C5 0.050(3) 0.055(3) 0.035(2) -0.0045(19) -0.0059(18) -0.002(2)
C7 0.045(3) 0.078(3) 0.043(2) -0.011(2) -0.0008(19) -0.002(2)
C8 0.044(3) 0.138(6) 0.053(3) -0.004(3) 0.001(2) 0.022(3)
C9 0.057(3) 0.137(6) 0.043(3) 0.001(3) -0.007(2) 0.039(4)
C10 0.053(3) 0.078(4) 0.033(2) 0.005(2) -0.002(2) 0.017(3)
C11 0.096(5) 0.146(7) 0.054(3) -0.029(4) 0.010(3) -0.026(5)
C12 0.058(3) 0.194(9) 0.070(4) -0.011(5) 0.020(3) -0.021(5)
C13 0.037(2) 0.032(2) 0.0317(19) -0.0006(15) 0.0028(15) 0.0006(16)
C14 0.043(2) 0.037(2) 0.0369(19) 0.0006(16) 0.0073(17) 0.0028(18)
C15 0.062(3) 0.039(2) 0.055(2) -0.004(2) 0.016(2) 0.008(2)
C16 0.075(3) 0.037(2) 0.066(3) -0.010(2) 0.014(3) -0.010(2)
C17 0.060(3) 0.048(3) 0.073(3) -0.005(3) 0.017(2) -0.014(2)
C18 0.041(2) 0.041(3) 0.057(3) -0.007(2) 0.009(2) -0.0035(18)

loop_
_atom_type_symbol
_atom_type_description
_atom_type_scat_dispersion_real
_atom_type_scat_dispersion_imag
_atom_type_scat_source
C C 0.0033 0.0016 'International Tables Vol C Tables 4.2.6.8 and 6.1.1.4'
H H 0.0000 0.0000 'International Tables Vol C Tables 4.2.6.8 and 6.1.1.4'
N N 0.0061 0.0033 'International Tables Vol C Tables 4.2.6.8 and 6.1.1.4'
O O 0.0106 0.0060 'International Tables Vol C Tables 4.2.6.8 and 6.1.1.4'
S S 0.1246 0.1234 'International Tables Vol C Tables 4.2.6.8 and 6.1.1.4'

loop_
_geom_angle_atom_site_label_1
_geom_angle_atom_site_label_2
_geom_angle_atom_site_label_3
_geom_angle
_geom_angle_site_symmetry_1
_geom_angle_site_symmetry_3
_geom_angle_publ_flag
O2 S1 O1 119.0(2) . . ?
O2 S1 N2 106.72(19) . . ?
O1 S1 N2 106.97(18) . . ?
O2 S1 C1 109.36(19) . . ?
O1 S1 C1 106.63(19) . . ?
N2 S1 C1 107.64(18) . . ?
C2 C1 C6 121.7(4) . . ?
C2 C1 S1 117.0(3) . . ?
C6 C1 S1 121.3(3) . . ?
C7 N1 C11 114.1(5) . . ?
C7 N1 C12 115.0(5) . . ?
C11 N1 C12 110.6(5) . . ?
C13 N2 S1 121.5(3) . . ?
C1 C2 C3 120.0(5) . . ?
C1 C2 H2 120.0 . . ?
C3 C2 H2 120.0 . . ?
C4 C3 C2 120.6(5) . . ?
C4 C3 H3 119.7 . . ?
C2 C3 H3 119.7 . . ?
C3 C4 C5 121.1(5) . . ?
C3 C4 H4 119.5 . . ?
C5 C4 H4 119.5 . . ?
C1 C6 C10 124.6(4) . . ?
C1 C6 C5 117.8(4) . . ?
C10 C6 C5 117.5(4) . . ?
C4 C5 C7 121.7(4) . . ?
C4 C5 C6 118.7(4) . . ?
C7 C5 C6 119.5(4) . . ?
C8 C7 N1 123.0(4) . . ?
C8 C7 C5 119.4(4) . . ?
N1 C7 C5 117.5(4) . . ?
C7 C8 C9 121.0(5) . . ?
C7 C8 H8 119.5 . . ?
C9 C8 H8 119.5 . . ?
C10 C9 C8 121.3(5) . . ?
C10 C9 H9 119.3 . . ?
C8 C9 H9 119.3 . . ?
C9 C10 C6 120.8(4) . . ?
C9 C10 H10 119.6 . . ?
C6 C10 H10 119.6 . . ?
N1 C11 H11A 109.5 . . ?
N1 C11 H11B 109.5 . . ?
H11A C11 H11B 109.5 . . ?
N1 C11 H11C 109.5 . . ?
H11A C11 H11C 109.5 . . ?
H11B C11 H11C 109.5 . . ?
N1 C12 H12A 109.5 . . ?
N1 C12 H12B 109.5 . . ?
H12A C12 H12B 109.5 . . ?
N1 C12 H12C 109.5 . . ?
H12A C12 H12C 109.5 . . ?
H12B C12 H12C 109.5 . . ?
N2 C13 C14 109.7(3) . . ?
N2 C13 C18 110.0(3) . . ?
C14 C13 C18 111.7(3) . . ?
N2 C13 H13 108.5 . . ?
C14 C13 H13 108.5 . . ?
C18 C13 H13 108.5 . . ?
O3 C14 C15 108.1(4) . . ?
O3 C14 C13 111.3(3) . . ?
C15 C14 C13 111.5(3) . . ?
O3 C14 H14 108.6 . . ?
C15 C14 H14 108.6 . . ?
C13 C14 H14 108.6 . . ?
C14 C15 C16 111.7(4) . . ?
C14 C15 H15A 109.3 . . ?
C16 C15 H15A 109.3 . . ?
C14 C15 H15B 109.3 . . ?
C16 C15 H15B 109.3 . . ?
H15A C15 H15B 107.9 . . ?
C17 C16 C15 109.9(4) . . ?
C17 C16 H16A 109.7 . . ?
C15 C16 H16A 109.7 . . ?
C17 C16 H16B 109.7 . . ?
C15 C16 H16B 109.7 . . ?
H16A C16 H16B 108.2 . . ?
C18 C17 C16 110.8(4) . . ?
C18 C17 H17A 109.5 . . ?
C16 C17 H17A 109.5 . . ?
C18 C17 H17B 109.5 . . ?
C16 C17 H17B 109.5 . . ?
H17A C17 H17B 108.1 . . ?
C17 C18 C13 111.7(4) . . ?
C17 C18 H18A 109.3 . . ?
C13 C18 H18A 109.3 . . ?
C17 C18 H18B 109.3 . . ?
C13 C18 H18B 109.3 . . ?
H18A C18 H18B 107.9 . . ?

loop_
_geom_bond_atom_site_label_1
_geom_bond_atom_site_label_2
_geom_bond_distance
_geom_bond_site_symmetry_2
_geom_bond_publ_flag
S1 O2 1.419(3) . ?
S1 O1 1.433(3) . ?
S1 N2 1.603(3) . ?
S1 C1 1.780(4) . ?
C1 C2 1.366(6) . ?
C1 C6 1.406(6) . ?
N1 C7 1.419(6) . ?
N1 C11 1.444(7) . ?
N1 C12 1.452(7) . ?
N2 C13 1.479(5) . ?
C2 C3 1.393(7) . ?
C2 H2 0.9300 . ?
O3 C14 1.437(5) . ?
C3 C4 1.357(8) . ?
C3 H3 0.9300 . ?
C4 C5 1.412(7) . ?
C4 H4 0.9300 . ?
C6 C10 1.418(6) . ?
C6 C5 1.431(6) . ?
C5 C7 1.428(7) . ?
C7 C8 1.357(7) . ?
C8 C9 1.388(7) . ?
C8 H8 0.9300 . ?
C9 C10 1.354(7) . ?
C9 H9 0.9300 . ?
C10 H10 0.9300 . ?
C11 H11A 0.9600 . ?
C11 H11B 0.9600 . ?
C11 H11C 0.9600 . ?
C12 H12A 0.9600 . ?
C12 H12B 0.9600 . ?
C12 H12C 0.9600 . ?
C13 C14 1.515(5) . ?
C13 C18 1.522(6) . ?
C13 H13 0.9800 . ?
C14 C15 1.511(6) . ?
C14 H14 0.9800 . ?
C15 C16 1.518(7) . ?
C15 H15A 0.9700 . ?
C15 H15B 0.9700 . ?
C16 C17 1.511(7) . ?
C16 H16A 0.9700 . ?
C16 H16B 0.9700 . ?
C17 C18 1.510(7) . ?
C17 H17A 0.9700 . ?
C17 H17B 0.9700 . ?
C18 H18A 0.9700 . ?
C18 H18B 0.9700 . ?

loop_
_geom_torsion_atom_site_label_1
_geom_torsion_atom_site_label_2
_geom_torsion_atom_site_label_3
_geom_torsion_atom_site_label_4
_geom_torsion
_geom_torsion_site_symmetry_1
_geom_torsion_site_symmetry_2
_geom_torsion_site_symmetry_3
_geom_torsion_site_symmetry_4
_geom_torsion_publ_flag
O2 S1 C1 C2 -130.6(3) . . . . ?
O1 S1 C1 C2 -0.7(4) . . . . ?
N2 S1 C1 C2 113.8(3) . . . . ?
O2 S1 C1 C6 49.1(4) . . . . ?
O1 S1 C1 C6 179.0(3) . . . . ?
N2 S1 C1 C6 -66.5(4) . . . . ?
O2 S1 N2 C13 179.5(3) . . . . ?
O1 S1 N2 C13 51.1(3) . . . . ?
C1 S1 N2 C13 -63.2(3) . . . . ?
C6 C1 C2 C3 -0.6(7) . . . . ?
S1 C1 C2 C3 179.1(4) . . . . ?
C1 C2 C3 C4 -0.2(8) . . . . ?
C2 C3 C4 C5 -1.3(9) . . . . ?
C2 C1 C6 C10 -175.1(5) . . . . ?
S1 C1 C6 C10 5.2(6) . . . . ?
C2 C1 C6 C5 3.0(6) . . . . ?
S1 C1 C6 C5 -176.7(3) . . . . ?
C3 C4 C5 C7 -179.2(5) . . . . ?
C3 C4 C5 C6 3.7(8) . . . . ?
C1 C6 C5 C4 -4.4(6) . . . . ?
C10 C6 C5 C4 173.8(4) . . . . ?
C1 C6 C5 C7 178.4(4) . . . . ?
C10 C6 C5 C7 -3.3(7) . . . . ?
C11 N1 C7 C8 -109.8(7) . . . . ?
C12 N1 C7 C8 19.6(10) . . . . ?
C11 N1 C7 C5 73.3(7) . . . . ?
C12 N1 C7 C5 -157.3(6) . . . . ?
C4 C5 C7 C8 -170.5(6) . . . . ?
C6 C5 C7 C8 6.6(8) . . . . ?
C4 C5 C7 N1 6.5(7) . . . . ?
C6 C5 C7 N1 -176.4(4) . . . . ?
N1 C7 C8 C9 178.9(6) . . . . ?
C5 C7 C8 C9 -4.2(10) . . . . ?
C7 C8 C9 C10 -1.5(11) . . . . ?
C8 C9 C10 C6 4.8(10) . . . . ?
C1 C6 C10 C9 175.8(5) . . . . ?
C5 C6 C10 C9 -2.3(8) . . . . ?
S1 N2 C13 C14 -109.9(3) . . . . ?
S1 N2 C13 C18 126.9(3) . . . . ?
N2 C13 C14 O3 64.7(4) . . . . ?
C18 C13 C14 O3 -173.0(3) . . . . ?
N2 C13 C14 C15 -174.4(4) . . . . ?
C18 C13 C14 C15 -52.2(5) . . . . ?
O3 C14 C15 C16 177.6(4) . . . . ?
C13 C14 C15 C16 54.9(5) . . . . ?
C14 C15 C16 C17 -57.6(5) . . . . ?
C15 C16 C17 C18 58.0(6) . . . . ?
C16 C17 C18 C13 -56.4(6) . . . . ?
N2 C13 C18 C17 175.3(4) . . . . ?
C14 C13 C18 C17 53.3(5) . . . . ?
